data_4117390
loop_
_publ_author_name
'Aaron Sattler'
'Gerard Parkin'

_publ_section_title
;
 A New Class of Transition Metal Pincer Ligand: Tantalum Complexes that
 Feature a [CCC] X3-Donor Array Derived from a Terphenyl Ligand
;
_journal_name_full 'Journal of the American Chemical Society'
_journal_page_first 2355
_journal_page_last 2366
_journal_paper_doi 10.1021/ja210404x
_journal_volume 134
_journal_year 2012
_chemical_formula_sum 'C28 H39 P2 Ta'
_chemical_formula_weight 618.48
_chemical_name_systematic
; 
 ? 
;
_space_group_IT_number 15
_symmetry_cell_setting monoclinic
_symmetry_space_group_name_Hall '-C 2yc'
_symmetry_space_group_name_H-M 'C 1 2/c 1'
_atom_sites_solution_hydrogens geom
_atom_sites_solution_primary direct
_atom_sites_solution_secondary difmap
_audit_creation_method SHELXL-97
_cell_angle_alpha 90.00
_cell_angle_beta 116.8610(10)
_cell_angle_gamma 90.00
_cell_formula_units_Z 8
_cell_length_a 26.1350(19)
_cell_length_b 13.3142(10)
_cell_length_c 17.0189(13)
_cell_measurement_reflns_used 9910
_cell_measurement_temperature 150(2)
_cell_measurement_theta_max 27.21
_cell_measurement_theta_min 2.44
_cell_volume 5283.1(7)
_computing_cell_refinement 'Bruker SAINT'
_computing_data_collection 'Bruker APEX2'
_computing_data_reduction 'Bruker SAINT'
_computing_molecular_graphics 'Bruker SHELXTL'
_computing_publication_material 'Bruker SHELXTL'
_computing_structure_refinement 'SHELXL-97 (Sheldrick, 2008)'
_computing_structure_solution 'SHELXS-97 (Sheldrick, 2008)'
_diffrn_ambient_temperature 150(2)
_diffrn_measured_fraction_theta_full 0.995
_diffrn_measured_fraction_theta_max 0.995
_diffrn_measurement_device_type 'Bruker APEX-II CCD'
_diffrn_measurement_method '\f and \w scans'
_diffrn_radiation_monochromator graphite
_diffrn_radiation_source 'fine-focus sealed tube'
_diffrn_radiation_type MoK\a
_diffrn_radiation_wavelength 0.71073
_diffrn_reflns_av_R_equivalents 0.0841
_diffrn_reflns_av_sigmaI/netI 0.0674
_diffrn_reflns_limit_h_max 37
_diffrn_reflns_limit_h_min -37
_diffrn_reflns_limit_k_max 19
_diffrn_reflns_limit_k_min -19
_diffrn_reflns_limit_l_max 24
_diffrn_reflns_limit_l_min -24
_diffrn_reflns_number 41940
_diffrn_reflns_theta_full 30.63
_diffrn_reflns_theta_max 30.63
_diffrn_reflns_theta_min 1.75
_exptl_absorpt_coefficient_mu 4.295
_exptl_absorpt_correction_T_max 0.7826
_exptl_absorpt_correction_T_min 0.6494
_exptl_absorpt_correction_type empirical
_exptl_absorpt_process_details sadabs
_exptl_crystal_colour ORANGE
_exptl_crystal_density_diffrn 1.555
_exptl_crystal_description BLOCK
_exptl_crystal_F_000 2480
_exptl_crystal_size_max 0.11
_exptl_crystal_size_mid 0.11
_exptl_crystal_size_min 0.06
_refine_diff_density_max 1.810
_refine_diff_density_min -0.893
_refine_diff_density_rms 0.154
_refine_ls_extinction_method none
_refine_ls_goodness_of_fit_ref 1.001
_refine_ls_hydrogen_treatment constr
_refine_ls_matrix_type full
_refine_ls_number_parameters 290
_refine_ls_number_reflns 8097
_refine_ls_number_restraints 0
_refine_ls_restrained_S_all 1.001
_refine_ls_R_factor_all 0.0819
_refine_ls_R_factor_gt 0.0410
_refine_ls_shift/su_max 0.001
_refine_ls_shift/su_mean 0.000
_refine_ls_structure_factor_coef Fsqd
_refine_ls_weighting_details 'calc w=1/[\s^2^(Fo^2^)+(0.0325P)^2^+0.0000P] where P=(Fo^2^+2Fc^2^)/3'
_refine_ls_weighting_scheme calc
_refine_ls_wR_factor_gt 0.0728
_refine_ls_wR_factor_ref 0.0865
_reflns_number_gt 5276
_reflns_number_total 8097
_reflns_threshold_expression >2sigma(I)
_cod_data_source_file ja210404x_si_004.cif
_cod_data_source_block pm2s10
_cod_database_code 4117390

loop_
_symmetry_equiv_pos_as_xyz
'x, y, z'
'-x, y, -z+1/2'
'x+1/2, y+1/2, z'
'-x+1/2, y+1/2, -z+1/2'
'-x, -y, -z'
'x, -y, z-1/2'
'-x+1/2, -y+1/2, -z'
'x+1/2, -y+1/2, z-1/2'

loop_
_atom_site_label
_atom_site_type_symbol
_atom_site_fract_x
_atom_site_fract_y
_atom_site_fract_z
_atom_site_U_iso_or_equiv
_atom_site_adp_type
_atom_site_occupancy
_atom_site_symmetry_multiplicity
_atom_site_calc_flag
_atom_site_refinement_flags
Ta Ta 0.131588(8) 0.182226(13) 0.134831(12) 0.02980(6) Uani 1 1 d .
P1 P 0.02550(5) 0.22198(11) 0.10378(9) 0.0408(3) Uani 1 1 d .
P2 P 0.22838(5) 0.26045(9) 0.15300(8) 0.0321(3) Uani 1 1 d .
C1 C 0.0809(2) 0.0472(4) 0.0695(3) 0.0443(12) Uani 1 1 d .
H1A H 0.0744 0.0072 0.1125 0.066 Uiso 1 1 calc R
H1B H 0.1020 0.0069 0.0455 0.066 Uiso 1 1 calc R
H1C H 0.0440 0.0676 0.0216 0.066 Uiso 1 1 calc R
C2 C 0.1971(2) 0.0660(3) 0.2042(3) 0.0450(12) Uani 1 1 d .
H2A H 0.2082 0.0335 0.1625 0.067 Uiso 1 1 calc R
H2B H 0.1812 0.0157 0.2292 0.067 Uiso 1 1 calc R
H2C H 0.2308 0.0973 0.2516 0.067 Uiso 1 1 calc R
C11 C 0.12176(17) 0.3465(3) 0.1324(3) 0.0331(11) Uani 1 1 d .
C12 C 0.10433(19) 0.4034(4) 0.0559(3) 0.0419(12) Uani 1 1 d .
C13 C 0.0980(2) 0.5079(4) 0.0560(4) 0.0554(15) Uani 1 1 d .
H13A H 0.0851 0.5448 0.0027 0.066 Uiso 1 1 calc R
C14 C 0.1104(2) 0.5567(4) 0.1339(4) 0.0634(17) Uani 1 1 d .
H14A H 0.1072 0.6277 0.1342 0.076 Uiso 1 1 calc R
C15 C 0.1276(2) 0.5042(4) 0.2115(4) 0.0545(15) Uani 1 1 d .
H15A H 0.1361 0.5388 0.2648 0.065 Uiso 1 1 calc R
C16 C 0.13236(19) 0.3998(4) 0.2114(3) 0.0413(12) Uani 1 1 d .
C21 C 0.09569(19) 0.3409(4) -0.0207(3) 0.0394(12) Uani 1 1 d .
C22 C 0.10871(18) 0.2380(4) -0.0014(3) 0.0338(10) Uani 1 1 d .
C23 C 0.10232(19) 0.1763(4) -0.0715(3) 0.0373(11) Uani 1 1 d .
H23A H 0.1109 0.1068 -0.0603 0.045 Uiso 1 1 calc R
C24 C 0.0840(2) 0.2114(4) -0.1570(3) 0.0434(13) Uani 1 1 d .
C25 C 0.0716(2) 0.3119(4) -0.1729(3) 0.0466(13) Uani 1 1 d .
H25A H 0.0590 0.3375 -0.2308 0.056 Uiso 1 1 calc R
C26 C 0.0771(2) 0.3755(4) -0.1065(3) 0.0471(13) Uani 1 1 d .
H26A H 0.0682 0.4446 -0.1191 0.057 Uiso 1 1 calc R
C27 C 0.0776(2) 0.1403(5) -0.2299(3) 0.0591(16) Uani 1 1 d .
H27A H 0.0394 0.1482 -0.2796 0.089 Uiso 1 1 calc R
H27B H 0.0824 0.0710 -0.2083 0.089 Uiso 1 1 calc R
H27C H 0.1069 0.1555 -0.2493 0.089 Uiso 1 1 calc R
C31 C 0.14570(19) 0.3335(4) 0.2868(3) 0.0424(12) Uani 1 1 d .
C32 C 0.14362(19) 0.2306(4) 0.2675(3) 0.0384(11) Uani 1 1 d .
C33 C 0.1545(2) 0.1650(4) 0.3380(3) 0.0471(13) Uani 1 1 d .
H33A H 0.1530 0.0948 0.3270 0.057 Uiso 1 1 calc R
C34 C 0.1672(2) 0.1960(5) 0.4225(3) 0.0530(15) Uani 1 1 d .
C35 C 0.1687(2) 0.2985(5) 0.4386(4) 0.0560(16) Uani 1 1 d .
H35A H 0.1771 0.3218 0.4959 0.067 Uiso 1 1 calc R
C36 C 0.1582(2) 0.3664(4) 0.3723(3) 0.0485(13) Uani 1 1 d .
H36A H 0.1594 0.4363 0.3843 0.058 Uiso 1 1 calc R
C37 C 0.1798(3) 0.1226(6) 0.4952(4) 0.073(2) Uani 1 1 d .
H37A H 0.1758 0.0541 0.4721 0.110 Uiso 1 1 calc R
H37B H 0.1528 0.1326 0.5199 0.110 Uiso 1 1 calc R
H37C H 0.2191 0.1328 0.5413 0.110 Uiso 1 1 calc R
C41 C -0.0068(2) 0.1220(5) 0.1404(3) 0.0567(16) Uani 1 1 d .
H41A H 0.0177 0.1078 0.2028 0.085 Uiso 1 1 calc R
H41B H -0.0108 0.0613 0.1056 0.085 Uiso 1 1 calc R
H41C H -0.0448 0.1436 0.1323 0.085 Uiso 1 1 calc R
C42 C -0.0243(2) 0.2334(4) -0.0119(3) 0.0480(13) Uani 1 1 d .
H42A H -0.0633 0.2418 -0.0185 0.072 Uiso 1 1 calc R
H42B H -0.0225 0.1726 -0.0431 0.072 Uiso 1 1 calc R
H42C H -0.0140 0.2919 -0.0367 0.072 Uiso 1 1 calc R
C43 C 0.0066(2) 0.3321(5) 0.1469(4) 0.0643(18) Uani 1 1 d .
H43A H 0.0173 0.3925 0.1250 0.097 Uiso 1 1 calc R
H43B H 0.0270 0.3311 0.2114 0.097 Uiso 1 1 calc R
H43C H -0.0349 0.3325 0.1278 0.097 Uiso 1 1 calc R
C51 C 0.2786(2) 0.2813(4) 0.2676(3) 0.0438(12) Uani 1 1 d .
H51A H 0.2856 0.2178 0.3000 0.066 Uiso 1 1 calc R
H51B H 0.2624 0.3303 0.2933 0.066 Uiso 1 1 calc R
H51C H 0.3147 0.3071 0.2716 0.066 Uiso 1 1 calc R
C52 C 0.2330(2) 0.3802(4) 0.1053(3) 0.0401(11) Uani 1 1 d .
H52A H 0.2726 0.3915 0.1155 0.060 Uiso 1 1 calc R
H52B H 0.2214 0.4343 0.1329 0.060 Uiso 1 1 calc R
H52C H 0.2076 0.3794 0.0418 0.060 Uiso 1 1 calc R
C53 C 0.2656(2) 0.1789(4) 0.1108(3) 0.0446(12) Uani 1 1 d .
H53A H 0.2406 0.1641 0.0486 0.067 Uiso 1 1 calc R
H53B H 0.2759 0.1161 0.1445 0.067 Uiso 1 1 calc R
H53C H 0.3006 0.2122 0.1164 0.067 Uiso 1 1 calc R

loop_
_atom_site_aniso_label
_atom_site_aniso_U_11
_atom_site_aniso_U_22
_atom_site_aniso_U_33
_atom_site_aniso_U_23
_atom_site_aniso_U_13
_atom_site_aniso_U_12
Ta 0.03076(10) 0.02927(10) 0.03184(10) -0.00069(9) 0.01633(8) -0.00085(9)
P1 0.0297(6) 0.0563(8) 0.0367(7) -0.0064(6) 0.0151(6) -0.0016(6)
P2 0.0285(6) 0.0365(7) 0.0306(6) -0.0033(5) 0.0127(5) -0.0017(5)
C1 0.049(3) 0.037(3) 0.050(3) -0.003(2) 0.025(3) -0.006(2)
C2 0.050(3) 0.032(3) 0.055(3) 0.011(2) 0.026(3) 0.005(2)
C11 0.019(2) 0.037(2) 0.046(3) 0.012(2) 0.016(2) 0.0066(17)
C12 0.029(2) 0.033(3) 0.055(3) -0.005(2) 0.012(2) -0.001(2)
C13 0.051(3) 0.036(3) 0.061(4) 0.009(3) 0.009(3) 0.007(2)
C14 0.052(3) 0.033(3) 0.079(5) -0.007(3) 0.006(3) 0.009(3)
C15 0.039(3) 0.043(3) 0.063(4) -0.017(3) 0.007(3) 0.008(2)
C16 0.029(2) 0.044(3) 0.045(3) -0.011(2) 0.012(2) 0.002(2)
C21 0.027(2) 0.045(3) 0.040(3) 0.008(2) 0.009(2) -0.002(2)
C22 0.031(2) 0.038(3) 0.033(2) 0.000(2) 0.014(2) -0.004(2)
C23 0.032(2) 0.045(3) 0.034(3) 0.000(2) 0.014(2) -0.005(2)
C24 0.028(2) 0.070(4) 0.032(3) 0.000(2) 0.013(2) -0.005(2)
C25 0.032(3) 0.071(4) 0.030(3) 0.018(3) 0.008(2) -0.008(3)
C26 0.033(3) 0.055(3) 0.042(3) 0.014(3) 0.007(2) -0.004(2)
C27 0.043(3) 0.097(5) 0.034(3) -0.009(3) 0.015(3) -0.006(3)
C31 0.025(2) 0.058(3) 0.038(3) -0.013(2) 0.009(2) 0.003(2)
C32 0.028(2) 0.048(3) 0.036(3) -0.006(2) 0.012(2) -0.001(2)
C33 0.037(3) 0.067(4) 0.036(3) 0.001(3) 0.015(2) -0.008(3)
C34 0.033(3) 0.089(5) 0.033(3) -0.005(3) 0.011(2) -0.010(3)
C35 0.039(3) 0.094(5) 0.035(3) -0.017(3) 0.016(3) -0.007(3)
C36 0.040(3) 0.060(3) 0.043(3) -0.019(3) 0.016(3) -0.002(3)
C37 0.057(4) 0.121(6) 0.039(3) 0.006(4) 0.019(3) -0.020(4)
C41 0.037(3) 0.092(5) 0.043(3) 0.001(3) 0.019(3) -0.011(3)
C42 0.039(3) 0.054(3) 0.046(3) 0.002(3) 0.015(3) -0.003(2)
C43 0.035(3) 0.091(5) 0.065(4) -0.024(3) 0.021(3) 0.003(3)
C51 0.040(3) 0.045(3) 0.040(3) -0.001(2) 0.012(2) -0.007(2)
C52 0.037(3) 0.044(3) 0.041(3) 0.003(2) 0.019(2) -0.005(2)
C53 0.038(3) 0.051(3) 0.052(3) 0.005(3) 0.027(3) 0.005(2)

loop_
_atom_type_symbol
_atom_type_description
_atom_type_scat_dispersion_real
_atom_type_scat_dispersion_imag
_atom_type_scat_source
C C 0.0033 0.0016 'International Tables Vol C Tables 4.2.6.8 and 6.1.1.4'
H H 0.0000 0.0000 'International Tables Vol C Tables 4.2.6.8 and 6.1.1.4'
P P 0.1023 0.0942 'International Tables Vol C Tables 4.2.6.8 and 6.1.1.4'
Ta Ta -0.7052 6.5227 'International Tables Vol C Tables 4.2.6.8 and 6.1.1.4'

loop_
_geom_angle_atom_site_label_1
_geom_angle_atom_site_label_2
_geom_angle_atom_site_label_3
_geom_angle
C11 Ta C2 139.56(17)
C11 Ta C1 139.49(17)
C2 Ta C1 80.94(19)
C11 Ta C32 72.16(18)
C2 Ta C32 86.59(18)
C1 Ta C32 121.50(18)
C11 Ta C22 71.15(17)
C2 Ta C22 124.34(18)
C1 Ta C22 86.00(17)
C32 Ta C22 143.20(18)
C11 Ta P2 72.87(10)
C2 Ta P2 75.07(13)
C1 Ta P2 135.14(13)
C32 Ta P2 94.51(12)
C22 Ta P2 77.45(11)
C11 Ta P1 72.11(11)
C2 Ta P1 137.64(13)
C1 Ta P1 74.07(13)
C32 Ta P1 78.39(12)
C22 Ta P1 87.77(12)
P2 Ta P1 144.77(4)
C43 P1 C42 100.3(3)
C43 P1 C41 101.4(3)
C42 P1 C41 102.4(2)
C43 P1 Ta 122.62(18)
C42 P1 Ta 114.19(18)
C41 P1 Ta 113.10(19)
C53 P2 C51 105.2(2)
C53 P2 C52 101.1(2)
C51 P2 C52 100.6(2)
C53 P2 Ta 112.22(17)
C51 P2 Ta 112.19(17)
C52 P2 Ta 123.47(15)
C12 C11 C16 116.8(4)
C12 C11 Ta 123.0(4)
C16 C11 Ta 120.2(3)
C11 C12 C13 121.8(5)
C11 C12 C21 111.9(4)
C13 C12 C21 126.2(5)
C14 C13 C12 119.5(5)
C13 C14 C15 121.1(5)
C14 C15 C16 119.7(5)
C15 C16 C11 121.0(5)
C15 C16 C31 125.8(5)
C11 C16 C31 113.2(4)
C26 C21 C22 119.8(5)
C26 C21 C12 125.6(5)
C22 C21 C12 114.6(4)
C23 C22 C21 116.7(4)
C23 C22 Ta 124.2(3)
C21 C22 Ta 119.0(3)
C24 C23 C22 123.2(5)
C25 C24 C23 118.2(5)
C25 C24 C27 121.4(5)
C23 C24 C27 120.5(5)
C26 C25 C24 120.9(5)
C25 C26 C21 121.3(5)
C32 C31 C36 120.7(5)
C32 C31 C16 114.5(4)
C36 C31 C16 124.8(5)
C31 C32 C33 115.8(5)
C31 C32 Ta 119.5(4)
C33 C32 Ta 124.5(4)
C34 C33 C32 124.2(5)
C33 C34 C35 118.0(5)
C33 C34 C37 121.7(6)
C35 C34 C37 120.3(5)
C36 C35 C34 120.5(5)
C35 C36 C31 120.7(5)

loop_
_geom_bond_atom_site_label_1
_geom_bond_atom_site_label_2
_geom_bond_distance
Ta C11 2.200(5)
Ta C2 2.211(4)
Ta C1 2.212(5)
Ta C32 2.230(5)
Ta C22 2.243(5)
Ta P2 2.6216(12)
Ta P1 2.6311(13)
P1 C43 1.806(6)
P1 C42 1.810(5)
P1 C41 1.830(5)
P2 C53 1.810(5)
P2 C51 1.814(5)
P2 C52 1.818(5)
C11 C12 1.393(6)
C11 C16 1.432(7)
C12 C13 1.402(7)
C12 C21 1.475(7)
C13 C14 1.377(8)
C14 C15 1.378(8)
C15 C16 1.396(7)
C16 C31 1.464(7)
C21 C26 1.394(7)
C21 C22 1.413(6)
C22 C23 1.396(6)
C23 C24 1.392(7)
C24 C25 1.375(7)
C24 C27 1.509(7)
C25 C26 1.366(7)
C31 C32 1.404(7)
C31 C36 1.410(7)
C32 C33 1.406(7)
C33 C34 1.385(7)
C34 C35 1.389(8)
C34 C37 1.491(8)
C35 C36 1.373(8)
